data_2013532
loop_
_publ_author_name
'Ara, Irene'
'El Bahij, Fatima'
'Lachkar, Mohamed'

_publ_section_title
;
 Polymeric (<i>O</i>-ethyl dithiocarbonato)silver(I)
;
_journal_issue 7
_journal_name_full 'Acta Crystallographica Section C'
_journal_page_first m265
_journal_page_last m267
_journal_paper_doi 10.1107/S0108270103010175
_journal_volume 59
_journal_year 2003
_chemical_formula_iupac '[Ag (C3 H5 O S2)]'
_chemical_formula_moiety 'C3 H5 Ag O S2'
_chemical_formula_sum 'C3 H5 Ag O S2'
_chemical_formula_weight 229.06
_chemical_name_common 'silver xanthate'
_chemical_name_systematic
;
(O-ethyl dithiocarbonato)silver(I)
;
_space_group_IT_number 14
_symmetry_cell_setting monoclinic
_symmetry_space_group_name_Hall '-P 2ybc'
_symmetry_space_group_name_H-M 'P 1 21/c 1'
_atom_sites_solution_hydrogens geom
_atom_sites_solution_primary direct
_atom_sites_solution_secondary difmap
_audit_creation_method SHELXL-97
_cell_angle_alpha 90.00
_cell_angle_beta 104.419(2)
_cell_angle_gamma 90.00
_cell_formula_units_Z 4
_cell_length_a 12.6929(12)
_cell_length_b 6.1566(6)
_cell_length_c 7.8385(7)
_cell_measurement_reflns_used 1495
_cell_measurement_temperature 100(2)
_cell_measurement_theta_max 26.335
_cell_measurement_theta_min 3.314
_cell_volume 593.25(10)
_computing_cell_refinement 'SAINT-Plus (Bruker, 1999)'
_computing_data_collection 'SMART (Bruker, 2000)'
_computing_data_reduction SAINT-Plus
_computing_molecular_graphics 'XP in SHELXTL (Bruker, 2000)'
_computing_publication_material 'XCIF in SHELXTL'
_computing_structure_refinement 'SHELXL97 (Sheldrick, 1997)'
_computing_structure_solution 'SHELXS97 (Sheldrick, 1997)'
_diffrn_ambient_temperature 100(2)
_diffrn_detector_area_resol_mean 8.26
_diffrn_measured_fraction_theta_full 0.998
_diffrn_measured_fraction_theta_max 0.998
_diffrn_measurement_device_type 'Bruker SMART APEX CCD system'
_diffrn_measurement_method '\w rotations'
_diffrn_radiation_monochromator graphite
_diffrn_radiation_source 'fine-focus sealed tube'
_diffrn_radiation_type MoK\a
_diffrn_radiation_wavelength 0.71073
_diffrn_reflns_av_R_equivalents 0.0319
_diffrn_reflns_av_sigmaI/netI 0.0383
_diffrn_reflns_limit_h_max 11
_diffrn_reflns_limit_h_min -15
_diffrn_reflns_limit_k_max 7
_diffrn_reflns_limit_k_min -7
_diffrn_reflns_limit_l_max 9
_diffrn_reflns_limit_l_min -9
_diffrn_reflns_number 3390
_diffrn_reflns_theta_full 26.35
_diffrn_reflns_theta_max 26.35
_diffrn_reflns_theta_min 1.66
_exptl_absorpt_coefficient_mu 3.974
_exptl_absorpt_correction_T_max 0.9247
_exptl_absorpt_correction_T_min 0.3288
_exptl_absorpt_correction_type multi-scan
_exptl_absorpt_process_details 'SADABS (Sheldrick, 1996)'
_exptl_crystal_colour yellow
_exptl_crystal_density_diffrn 2.565
_exptl_crystal_density_method 'not measured'
_exptl_crystal_description 'thin plate'
_exptl_crystal_F_000 440
_exptl_crystal_size_max 0.36
_exptl_crystal_size_mid 0.18
_exptl_crystal_size_min 0.02
_refine_diff_density_max 2.078
_refine_diff_density_min -1.251
_refine_ls_extinction_method none
_refine_ls_goodness_of_fit_ref 1.033
_refine_ls_hydrogen_treatment constr
_refine_ls_matrix_type full
_refine_ls_number_parameters 64
_refine_ls_number_reflns 1211
_refine_ls_number_restraints 0
_refine_ls_restrained_S_all 1.033
_refine_ls_R_factor_all 0.0442
_refine_ls_R_factor_gt 0.0386
_refine_ls_shift/su_max 0.000
_refine_ls_shift/su_mean 0.000
_refine_ls_structure_factor_coef Fsqd
_refine_ls_weighting_details 'calc w=1/[\s^2^(Fo^2^)+(0.0546P)^2^] where P=(Fo^2^+2Fc^2^)/3'
_refine_ls_weighting_scheme calc
_refine_ls_wR_factor_gt 0.0892
_refine_ls_wR_factor_ref 0.0917
_reflns_number_gt 1042
_reflns_number_total 1211
_reflns_threshold_expression I>2\s(I)
_cod_data_source_file tr1062.cif
_cod_data_source_block I
_cod_original_sg_symbol_H-M 'P 21/c'
_cod_database_code 2013532

loop_
_symmetry_equiv_pos_as_xyz
'x, y, z'
'-x, y+1/2, -z+1/2'
'-x, -y, -z'
'x, -y-1/2, z-1/2'

loop_
_atom_site_label
_atom_site_fract_x
_atom_site_fract_y
_atom_site_fract_z
_atom_site_U_iso_or_equiv
_atom_site_adp_type
_atom_site_calc_flag
_atom_site_refinement_flags
_atom_site_occupancy
_atom_site_disorder_assembly
_atom_site_disorder_group
_atom_site_type_symbol
Ag 0.58119(4) 0.11710(6) 0.41750(5) 0.01792(18) Uani d . 1 . . Ag
S1 0.69503(12) 0.1153(2) 0.72880(18) 0.0164(3) Uani d . 1 . . S
S2 0.59321(11) -0.3311(2) 0.68641(17) 0.0151(3) Uani d . 1 . . S
O 0.7641(3) -0.2338(6) 0.9211(5) 0.0161(8) Uani d . 1 . . O
C1 0.6899(4) -0.1490(8) 0.7896(7) 0.0139(11) Uani d . 1 . . C
C2 0.8462(5) -0.0964(9) 1.0352(8) 0.0205(13) Uani d . 1 . . C
H2A 0.8144 -0.0155 1.1195 0.025 Uiso calc R 1 . . H
H2B 0.8763 0.0090 0.9646 0.025 Uiso calc R 1 . . H
C3 0.9331(5) -0.2499(10) 1.1310(7) 0.0214(13) Uani d . 1 . . C
H3A 0.9913 -0.1673 1.2102 0.032 Uiso calc R 1 . . H
H3B 0.9630 -0.3294 1.0455 0.032 Uiso calc R 1 . . H
H3C 0.9017 -0.3531 1.1998 0.032 Uiso calc R 1 . . H

loop_
_atom_site_aniso_label
_atom_site_aniso_U_11
_atom_site_aniso_U_22
_atom_site_aniso_U_33
_atom_site_aniso_U_12
_atom_site_aniso_U_13
_atom_site_aniso_U_23
Ag 0.0261(3) 0.0102(2) 0.0177(3) 0.00193(16) 0.00590(18) 0.00054(16)
S1 0.0258(8) 0.0072(6) 0.0174(7) -0.0004(5) 0.0073(6) 0.0011(5)
S2 0.0210(7) 0.0070(6) 0.0174(7) 0.0006(5) 0.0050(6) -0.0002(5)
O 0.022(2) 0.0052(17) 0.0198(19) -0.0019(15) 0.0030(17) 0.0008(15)
C1 0.019(3) 0.011(2) 0.014(3) 0.000(2) 0.008(2) -0.003(2)
C2 0.024(3) 0.015(3) 0.021(3) -0.004(2) 0.004(3) -0.004(2)
C3 0.027(3) 0.019(3) 0.020(3) 0.000(2) 0.009(3) 0.001(2)

loop_
_atom_type_symbol
_atom_type_description
_atom_type_scat_dispersion_real
_atom_type_scat_dispersion_imag
_atom_type_scat_source
C C 0.0033 0.0016 'International Tables Vol C Tables 4.2.6.8 and 6.1.1.4'
H H 0.0000 0.0000 'International Tables Vol C Tables 4.2.6.8 and 6.1.1.4'
O O 0.0106 0.0060 'International Tables Vol C Tables 4.2.6.8 and 6.1.1.4'
S S 0.1246 0.1234 'International Tables Vol C Tables 4.2.6.8 and 6.1.1.4'
Ag Ag -0.8971 1.1015 'International Tables Vol C Tables 4.2.6.8 and 6.1.1.4'

loop_
_geom_angle_atom_site_label_1
_geom_angle_atom_site_label_2
_geom_angle_atom_site_label_3
_geom_angle_site_symmetry_1
_geom_angle_site_symmetry_3
_geom_angle
_geom_angle_publ_flag
S1 Ag S2 . 3_656 124.16(5) y
S1 Ag S2 . 4 124.38(5) y
S2 Ag S2 3_656 4 109.40(3) y
S1 Ag S1 . 4_565 105.36(5) y
S2 Ag S1 3_656 4_565 92.76(4) y
S2 Ag S1 4 4_565 84.41(4) y
S1 Ag Ag . 3_656 82.64(4) y
S2 Ag Ag 3_656 3_656 75.73(4) y
S2 Ag Ag 4 3_656 98.08(4) y
S1 Ag Ag 4_565 3_656 168.43(4) y
C1 S1 Ag . . 102.94(19) ?
C1 S1 Ag . 4_566 110.46(18) ?
Ag S1 Ag . 4_566 105.06(5) y
C1 S2 Ag . 3_656 106.17(19) ?
C1 S2 Ag . 4_556 106.19(18) ?
Ag S2 Ag 3_656 4_556 112.63(5) y
C1 O C2 . . 120.7(4) ?
O C1 S1 . . 121.9(4) ?
O C1 S2 . . 113.5(4) ?
S1 C1 S2 . . 124.6(3) y
O C2 C3 . . 105.3(4) ?
O C2 H2A . . 110.7 ?
C3 C2 H2A . . 110.7 ?
O C2 H2B . . 110.7 ?
C3 C2 H2B . . 110.7 ?
H2A C2 H2B . . 108.8 ?
C2 C3 H3A . . 109.5 ?
C2 C3 H3B . . 109.5 ?
H3A C3 H3B . . 109.5 ?
C2 C3 H3C . . 109.5 ?
H3A C3 H3C . . 109.5 ?
H3B C3 H3C . . 109.5 ?

loop_
_geom_bond_atom_site_label_1
_geom_bond_atom_site_label_2
_geom_bond_site_symmetry_2
_geom_bond_distance
_geom_bond_publ_flag
Ag S1 . 2.5073(15) y
Ag S2 3_656 2.5302(15) y
Ag S2 4 2.5578(14) y
Ag S1 4_565 2.8379(14) y
Ag Ag 3_656 3.0540(8) y
S1 C1 . 1.701(5) y
S1 Ag 4_566 2.8379(14) ?
S2 C1 . 1.710(5) y
S2 Ag 3_656 2.5302(15) ?
S2 Ag 4_556 2.5578(14) ?
O C1 . 1.318(6) y
O C2 . 1.462(6) y
C2 C3 . 1.504(8) y
C2 H2A . 0.9900 ?
C2 H2B . 0.9900 ?
C3 H3A . 0.9800 ?
C3 H3B . 0.9800 ?
C3 H3C . 0.9800 ?

loop_
_geom_torsion_atom_site_label_1
_geom_torsion_atom_site_label_2
_geom_torsion_atom_site_label_3
_geom_torsion_atom_site_label_4
_geom_torsion_site_symmetry_1
_geom_torsion_site_symmetry_4
_geom_torsion
S2 Ag S1 C1 3_656 . 117.42(19)
S2 Ag S1 C1 4 . -44.5(2)
S1 Ag S1 C1 4_565 . -138.29(18)
Ag Ag S1 C1 3_656 . 50.25(19)
S2 Ag S1 Ag 3_656 4_566 1.75(7)
S2 Ag S1 Ag 4 4_566 -160.20(4)
S1 Ag S1 Ag 4_565 4_566 106.04(7)
Ag Ag S1 Ag 3_656 4_566 -65.43(4)
C2 O C1 S1 . . 8.1(6)
C2 O C1 S2 . . -173.6(4)
Ag S1 C1 O . . 158.7(4)
Ag S1 C1 O 4_566 . -89.6(4)
Ag S1 C1 S2 . . -19.5(4)
Ag S1 C1 S2 4_566 . 92.2(3)
Ag S2 C1 O 3_656 . 147.6(3)
Ag S2 C1 O 4_556 . 27.5(4)
Ag S2 C1 S1 3_656 . -34.1(4)
Ag S2 C1 S1 4_556 . -154.2(3)
C1 O C2 C3 . . -163.8(5)
